data_2202166
loop_
_publ_author_name
'Jaroslaw Chojnacki'
'Agnieszka Walaszewska'
'Elke Baum'
'Wieslaw Wojnowski'

_publ_section_title
;
 4-(Tri-<i>tert</i>-butoxysilylthiomercurio)benzoic acid
;
_journal_issue 3
_journal_name_full 'Acta Crystallographica Section E'
_journal_page_first m125
_journal_page_last m127
_journal_paper_doi 10.1107/S1600536803004045
_journal_volume 59
_journal_year 2003
_chemical_formula_iupac '[Hg (C7 H5 O2) (C12 H27 O3 S Si)]'
_chemical_formula_moiety 'C19 H32 Hg O5 S Si'
_chemical_formula_sum 'C19 H32 Hg O5 S Si'
_chemical_formula_weight 601.19
_chemical_name_systematic
;
4-(Tri-tert-butoxysilylthiomercurio)benzoic acid
;
_space_group_IT_number 88
_symmetry_cell_setting tetragonal
_symmetry_space_group_name_Hall '-I 4ad'
_symmetry_space_group_name_H-M 'I 41/a :2'
_atom_sites_solution_hydrogens geom
_atom_sites_solution_primary direct
_atom_sites_solution_secondary difmap
_cell_angle_alpha 90.00
_cell_angle_beta 90.00
_cell_angle_gamma 90.00
_cell_formula_units_Z 32
_cell_length_a 22.5989(13)
_cell_length_b 22.5989(13)
_cell_length_c 39.015(3)
_cell_measurement_reflns_used 8000
_cell_measurement_temperature 200(2)
_cell_measurement_theta_max 25
_cell_measurement_theta_min 1.5
_cell_volume 19925(2)
_computing_cell_refinement IPDS
_computing_data_collection 'IPDS (Stoe & Cie, 1997)'
_computing_data_reduction 'X-RED (Stoe & Cie, 1997)'
_computing_molecular_graphics 'RESVIEW (Schwenck, 1998) and MERCURY (CCDC, 2002)'
_computing_publication_material SHELXL97
_computing_structure_refinement 'SHELXL97 (Sheldrick, 1997)'
_computing_structure_solution 'SHELXS97 (Sheldrick, 1997)'
_diffrn_ambient_temperature 200(2)
_diffrn_measured_fraction_theta_full 0.951
_diffrn_measured_fraction_theta_max 0.951
_diffrn_measurement_device_type 'Stoe IPDS'
_diffrn_measurement_method '\f oscillation'
_diffrn_radiation_monochromator graphite
_diffrn_radiation_source 'fine-focus sealed tube'
_diffrn_radiation_type MoK\a
_diffrn_radiation_wavelength 0.71073
_diffrn_reflns_av_R_equivalents 0.0523
_diffrn_reflns_av_sigmaI/netI 0.0727
_diffrn_reflns_limit_h_max 20
_diffrn_reflns_limit_h_min -27
_diffrn_reflns_limit_k_max 27
_diffrn_reflns_limit_k_min -25
_diffrn_reflns_limit_l_max 47
_diffrn_reflns_limit_l_min -26
_diffrn_reflns_number 21819
_diffrn_reflns_theta_full 25.91
_diffrn_reflns_theta_max 25.91
_diffrn_reflns_theta_min 2.08
_diffrn_standards_decay_% 0
_diffrn_standards_interval_time 0
_diffrn_standards_number 0
_exptl_absorpt_coefficient_mu 6.334
_exptl_absorpt_correction_T_max 0.2926
_exptl_absorpt_correction_T_min 0.0897
_exptl_absorpt_correction_type numerical
_exptl_absorpt_process_details '(X-RED; Stoe & Cie, 1997)'
_exptl_crystal_colour colourless
_exptl_crystal_density_diffrn 1.603
_exptl_crystal_density_method 'not measured'
_exptl_crystal_description plate
_exptl_crystal_F_000 9472
_exptl_crystal_size_max 0.60
_exptl_crystal_size_mid 0.30
_exptl_crystal_size_min 0.25
_refine_diff_density_max 1.309
_refine_diff_density_min -0.868
_refine_ls_extinction_method none
_refine_ls_goodness_of_fit_ref 0.827
_refine_ls_hydrogen_treatment constr
_refine_ls_matrix_type full
_refine_ls_number_parameters 511
_refine_ls_number_reflns 9345
_refine_ls_number_restraints 2
_refine_ls_restrained_S_all 0.827
_refine_ls_R_factor_all 0.0680
_refine_ls_R_factor_gt 0.0311
_refine_ls_shift/su_max 0.002
_refine_ls_shift/su_mean <0.001
_refine_ls_structure_factor_coef Fsqd
_refine_ls_weighting_details 'w = 1/[\s^2^(Fo^2^)+(0.0222P)^2^] where P = (Fo^2^+2Fc^2^)/3'
_refine_ls_weighting_scheme calc
_refine_ls_wR_factor_gt 0.0516
_refine_ls_wR_factor_ref 0.0574
_reflns_number_gt 5930
_reflns_number_total 9345
_reflns_threshold_expression I>2\s(I)
_cod_data_source_file su6014.cif
_cod_data_source_block I
_cod_depositor_comments
;
The following automatic conversions were performed:

'_refine_ls_weighting_scheme' value 'calc w =
1/[\s^2^(Fo^2^)+(0.0222P)^2^] where P = (Fo^2^+2Fc^2^)/3' was changed
to 'calc'. New tag '_refine_ls_weighting_details' was created. The
value of the new tag was set to 'w = 1/[\s^2^(Fo^2^)+(0.0222P)^2^]
where P = (Fo^2^+2Fc^2^)/3'.

Automatic conversion script
Id: cif_fix_values 3143 2015-03-26 13:38:13Z robertas 
;
_cod_original_cell_volume 19926(2)
_cod_original_sg_symbol_H-M 'I 41/a'
_cod_database_code 2202166
_cod_database_fobs_code 2202166

loop_
_symmetry_equiv_pos_as_xyz
'x, y, z'
'-x+1/2, -y+1, z+1/2'
'-y+3/4, x+1/4, z+1/4'
'y+3/4, -x+3/4, z+3/4'
'x+1/2, y+1/2, z+1/2'
'-x+1, -y+3/2, z+1'
'-y+5/4, x+3/4, z+3/4'
'y+5/4, -x+5/4, z+5/4'
'-x, -y, -z'
'x-1/2, y-1, -z-1/2'
'y-3/4, -x-1/4, -z-1/4'
'-y-3/4, x-3/4, -z-3/4'
'-x+1/2, -y+1/2, -z+1/2'
'x, y-1/2, -z'
'y-1/4, -x+1/4, -z+1/4'
'-y-1/4, x-1/4, -z-1/4'

loop_
_atom_site_label
_atom_site_fract_x
_atom_site_fract_y
_atom_site_fract_z
_atom_site_U_iso_or_equiv
_atom_site_adp_type
_atom_site_calc_flag
_atom_site_refinement_flags
_atom_site_occupancy
_atom_site_disorder_assembly
_atom_site_disorder_group
_atom_site_type_symbol
Hg1 0.594864(9) 0.750241(10) 0.087787(5) 0.03250(6) Uani d . 1 . . Hg
S1 0.60877(6) 0.75462(7) 0.14790(3) 0.0381(4) Uani d . 1 . . S
Si1 0.70246(7) 0.75658(7) 0.14612(4) 0.0311(3) Uani d . 1 . . Si
O1 0.72985(16) 0.69532(16) 0.16025(9) 0.0393(9) Uani d . 1 . . O
C1 0.7426(3) 0.6733(2) 0.19420(14) 0.0357(13) Uani d . 1 . . C
C2 0.7315(4) 0.6070(3) 0.19221(19) 0.075(2) Uani d . 1 . . C
H2A 0.6907 0.5998 0.1848 0.113 Uiso calc R 1 . . H
H2B 0.7378 0.5893 0.2148 0.113 Uiso calc R 1 . . H
H2C 0.7589 0.5893 0.1757 0.113 Uiso calc R 1 . . H
C3 0.8069(3) 0.6869(3) 0.20202(17) 0.064(2) Uani d . 1 . . C
H3A 0.8321 0.6699 0.1841 0.096 Uiso calc R 1 . . H
H3B 0.8176 0.6697 0.2242 0.096 Uiso calc R 1 . . H
H3C 0.8127 0.7299 0.2028 0.096 Uiso calc R 1 . . H
C4 0.7014(3) 0.7015(3) 0.22060(14) 0.0431(15) Uani d . 1 . . C
H4A 0.7067 0.7445 0.2204 0.065 Uiso calc R 1 . . H
H4B 0.7108 0.6861 0.2434 0.065 Uiso calc R 1 . . H
H4C 0.6603 0.6920 0.2149 0.065 Uiso calc R 1 . . H
O2 0.72924(17) 0.80914(16) 0.16933(10) 0.0428(10) Uani d . 1 . . O
C5 0.7247(3) 0.8731(3) 0.16981(15) 0.0444(15) Uani d . 1 . . C
C6 0.7016(4) 0.8967(3) 0.13588(19) 0.078(2) Uani d . 1 . . C
H6A 0.7289 0.8855 0.1174 0.116 Uiso calc R 1 . . H
H6B 0.6987 0.9399 0.1370 0.116 Uiso calc R 1 . . H
H6C 0.6625 0.8798 0.1313 0.116 Uiso calc R 1 . . H
C7 0.6851(3) 0.8894(3) 0.19838(19) 0.068(2) Uani d . 1 . . C
H7A 0.6445 0.8774 0.1929 0.102 Uiso calc R 1 . . H
H7B 0.6864 0.9323 0.2019 0.102 Uiso calc R 1 . . H
H7C 0.6980 0.8693 0.2193 0.102 Uiso calc R 1 . . H
C8 0.7876(3) 0.8949(3) 0.1772(3) 0.087(3) Uani d . 1 . . C
H8A 0.8031 0.8746 0.1975 0.131 Uiso calc R 1 . . H
H8B 0.7870 0.9376 0.1813 0.131 Uiso calc R 1 . . H
H8C 0.8131 0.8863 0.1575 0.131 Uiso calc R 1 . . H
O3 0.71820(16) 0.76226(18) 0.10562(9) 0.0433(10) Uani d . 1 . . O
C9 0.7715(2) 0.7479(3) 0.08589(15) 0.0438(14) Uani d . 1 . . C
C10 0.7657(3) 0.6849(3) 0.0741(2) 0.075(2) Uani d . 1 . . C
H10A 0.7642 0.6586 0.0940 0.113 Uiso calc R 1 . . H
H10B 0.7999 0.6744 0.0598 0.113 Uiso calc R 1 . . H
H10C 0.7293 0.6805 0.0606 0.113 Uiso calc R 1 . . H
C11 0.7702(3) 0.7905(3) 0.05556(15) 0.0562(18) Uani d . 1 . . C
H11A 0.7326 0.7863 0.0433 0.084 Uiso calc R 1 . . H
H11B 0.8030 0.7813 0.0400 0.084 Uiso calc R 1 . . H
H11C 0.7743 0.8312 0.0639 0.084 Uiso calc R 1 . . H
C12 0.8264(3) 0.7575(4) 0.1074(2) 0.085(3) Uani d . 1 . . C
H12A 0.8283 0.7990 0.1147 0.128 Uiso calc R 1 . . H
H12B 0.8616 0.7480 0.0938 0.128 Uiso calc R 1 . . H
H12C 0.8250 0.7318 0.1276 0.128 Uiso calc R 1 . . H
C13 0.5880(2) 0.7506(2) 0.03466(11) 0.0290(12) Uani d . 1 . . C
C14 0.6105(2) 0.7986(2) 0.01675(13) 0.0340(13) Uani d . 1 . . C
H14 0.6284 0.8301 0.0291 0.041 Uiso calc R 1 . . H
C15 0.6075(2) 0.8019(2) -0.01857(13) 0.0336(13) Uani d . 1 . . C
H15 0.6221 0.8359 -0.0301 0.040 Uiso calc R 1 . . H
C16 0.5832(2) 0.7557(2) -0.03716(12) 0.0273(12) Uani d . 1 . . C
C17 0.5605(2) 0.7075(2) -0.01970(13) 0.0289(12) Uani d . 1 . . C
H17 0.5431 0.6757 -0.0321 0.035 Uiso calc R 1 . . H
C18 0.5630(2) 0.7053(2) 0.01582(13) 0.0288(12) Uani d . 1 . . C
H18 0.5473 0.6719 0.0274 0.035 Uiso calc R 1 . . H
C19 0.5820(2) 0.7577(2) -0.07511(13) 0.0329(13) Uani d . 1 . . C
O4 0.6000(2) 0.8056(2) -0.08868(10) 0.0571(12) Uani d D 1 . . O
H4D 0.605(3) 0.806(3) -0.1091(6) 0.069 Uiso d D 1 . . H
O5 0.56481(19) 0.71348(17) -0.09235(9) 0.0474(10) Uani d . 1 . . O
Hg2 0.943631(10) 0.332832(10) 0.085467(5) 0.03750(6) Uani d . 1 . . Hg
S2 0.92374(8) 0.33250(7) 0.14461(4) 0.0479(4) Uani d . 1 . . S
Si2 0.89030(7) 0.42009(7) 0.14750(4) 0.0336(4) Uani d . 1 . . Si
O6 0.83281(18) 0.42371(18) 0.17110(11) 0.0528(11) Uani d . 1 . . O
C20 0.7758(3) 0.3918(3) 0.1727(2) 0.060(2) Uani d . 1 . . C
C21 0.7597(4) 0.3650(4) 0.1390(3) 0.103(3) Uani d . 1 . . C
H21A 0.7561 0.3962 0.1217 0.155 Uiso calc R 1 . . H
H21B 0.7219 0.3441 0.1412 0.155 Uiso calc R 1 . . H
H21C 0.7905 0.3370 0.1321 0.155 Uiso calc R 1 . . H
C22 0.7848(3) 0.3444(3) 0.1997(2) 0.078(2) Uani d . 1 . . C
H22A 0.8158 0.3170 0.1922 0.116 Uiso calc R 1 . . H
H22B 0.7477 0.3226 0.2031 0.116 Uiso calc R 1 . . H
H22C 0.7966 0.3629 0.2214 0.116 Uiso calc R 1 . . H
C23 0.7330(4) 0.4386(4) 0.1851(3) 0.114(4) Uani d . 1 . . C
H23A 0.7463 0.4539 0.2073 0.170 Uiso calc R 1 . . H
H23B 0.6935 0.4212 0.1876 0.170 Uiso calc R 1 . . H
H23C 0.7314 0.4710 0.1685 0.170 Uiso calc R 1 . . H
O7 0.88187(19) 0.43994(17) 0.10798(10) 0.0483(11) Uani d . 1 . . O
C24 0.8760(3) 0.4977(3) 0.09173(17) 0.0519(17) Uani d . 1 . . C
C25 0.9362(4) 0.5179(4) 0.0815(3) 0.104(3) Uani d . 1 . . C
H25A 0.9614 0.5208 0.1019 0.155 Uiso calc R 1 . . H
H25B 0.9335 0.5567 0.0704 0.155 Uiso calc R 1 . . H
H25C 0.9535 0.4894 0.0654 0.155 Uiso calc R 1 . . H
C26 0.8380(4) 0.4868(4) 0.0607(2) 0.101(3) Uani d . 1 . . C
H26A 0.8580 0.4587 0.0455 0.151 Uiso calc R 1 . . H
H26B 0.8314 0.5241 0.0486 0.151 Uiso calc R 1 . . H
H26C 0.7999 0.4703 0.0679 0.151 Uiso calc R 1 . . H
C27 0.8470(4) 0.5424(4) 0.1150(2) 0.106(3) Uani d . 1 . . C
H27A 0.8070 0.5290 0.1208 0.159 Uiso calc R 1 . . H
H27B 0.8448 0.5807 0.1032 0.159 Uiso calc R 1 . . H
H27C 0.8704 0.5465 0.1360 0.159 Uiso calc R 1 . . H
O8 0.93869(19) 0.46480(18) 0.16389(11) 0.0540(11) Uani d . 1 . . O
C28 0.9559(3) 0.4781(3) 0.19892(17) 0.0535(18) Uani d . 1 . . C
C29 1.0218(3) 0.4948(4) 0.1957(2) 0.080(2) Uani d . 1 . . C
H29A 1.0259 0.5288 0.1803 0.120 Uiso calc R 1 . . H
H29B 1.0439 0.4611 0.1864 0.120 Uiso calc R 1 . . H
H29C 1.0375 0.5050 0.2183 0.120 Uiso calc R 1 . . H
C30 0.9506(3) 0.4241(3) 0.22158(18) 0.069(2) Uani d . 1 . . C
H30A 0.9671 0.4329 0.2442 0.103 Uiso calc R 1 . . H
H30B 0.9725 0.3911 0.2112 0.103 Uiso calc R 1 . . H
H30C 0.9089 0.4132 0.2239 0.103 Uiso calc R 1 . . H
C31 0.9197(4) 0.5293(3) 0.2122(2) 0.074(2) Uani d . 1 . . C
H31A 0.9264 0.5641 0.1978 0.111 Uiso calc R 1 . . H
H31B 0.9316 0.5383 0.2358 0.111 Uiso calc R 1 . . H
H31C 0.8777 0.5188 0.2118 0.111 Uiso calc R 1 . . H
C32 0.9571(3) 0.3347(2) 0.03273(13) 0.0376(14) Uani d . 1 . . C
C33 0.9114(3) 0.3465(3) 0.01045(14) 0.0409(14) Uani d . 1 . . C
H33 0.8731 0.3544 0.0193 0.049 Uiso calc R 1 . . H
C34 0.9204(3) 0.3471(3) -0.02487(14) 0.0400(14) Uani d . 1 . . C
H34 0.8882 0.3551 -0.0398 0.048 Uiso calc R 1 . . H
C35 0.9761(2) 0.3362(2) -0.03848(12) 0.0287(12) Uani d . 1 . . C
C36 1.0226(2) 0.3246(3) -0.01616(13) 0.0373(14) Uani d . 1 . . C
H36 1.0611 0.3170 -0.0250 0.045 Uiso calc R 1 . . H
C37 1.0129(2) 0.3241(3) 0.01916(13) 0.0389(14) Uani d . 1 . . C
H37 1.0451 0.3164 0.0342 0.047 Uiso calc R 1 . . H
C38 0.9829(3) 0.3361(2) -0.07621(13) 0.0345(13) Uani d . 1 . . C
O9 0.94086(18) 0.3546(2) -0.09452(9) 0.0520(11) Uani d . 1 . . O
O10 1.03189(18) 0.31802(19) -0.08845(10) 0.0472(10) Uani d D 1 . . O
H10D 1.036(3) 0.322(3) -0.1084(6) 0.057 Uiso d D 1 . . H

loop_
_atom_site_aniso_label
_atom_site_aniso_U_11
_atom_site_aniso_U_22
_atom_site_aniso_U_33
_atom_site_aniso_U_12
_atom_site_aniso_U_13
_atom_site_aniso_U_23
Hg1 0.03400(13) 0.04860(14) 0.01492(9) 0.00315(10) -0.00058(9) -0.00133(9)
S1 0.0326(8) 0.0663(11) 0.0155(6) -0.0009(7) 0.0002(5) -0.0021(6)
Si1 0.0319(9) 0.0406(9) 0.0208(7) -0.0016(7) -0.0010(6) 0.0030(6)
O1 0.050(2) 0.044(2) 0.0235(19) 0.0041(18) -0.0077(18) -0.0012(17)
C1 0.050(4) 0.028(3) 0.028(3) -0.004(3) -0.008(3) 0.005(2)
C2 0.121(7) 0.049(5) 0.055(5) -0.001(4) -0.004(4) 0.000(4)
C3 0.048(4) 0.104(6) 0.040(4) 0.006(4) -0.015(3) 0.008(4)
C4 0.047(4) 0.057(4) 0.025(3) -0.002(3) 0.003(3) 0.002(3)
O2 0.055(3) 0.034(2) 0.040(2) -0.0046(18) -0.0143(19) 0.0072(18)
C5 0.056(4) 0.037(4) 0.040(4) -0.004(3) 0.004(3) 0.008(3)
C6 0.126(8) 0.053(5) 0.053(5) 0.007(4) -0.007(4) 0.016(4)
C7 0.079(6) 0.062(5) 0.063(5) 0.002(4) 0.008(4) 0.000(4)
C8 0.062(5) 0.052(5) 0.148(9) -0.021(4) -0.005(5) 0.002(5)
O3 0.033(2) 0.072(3) 0.025(2) 0.0023(19) 0.0062(16) 0.0054(18)
C9 0.035(3) 0.064(4) 0.032(3) 0.003(3) 0.007(3) 0.001(3)
C10 0.081(6) 0.067(5) 0.077(6) 0.013(4) 0.029(4) 0.009(4)
C11 0.065(5) 0.071(5) 0.033(4) -0.001(4) 0.025(3) 0.008(3)
C12 0.035(4) 0.162(9) 0.059(5) 0.004(5) 0.008(4) 0.000(5)
C13 0.031(3) 0.043(3) 0.013(2) 0.007(2) 0.002(2) 0.002(2)
C14 0.034(3) 0.044(4) 0.024(3) 0.004(2) -0.004(2) -0.007(2)
C15 0.052(4) 0.026(3) 0.023(3) 0.004(2) -0.002(2) 0.006(2)
C16 0.030(3) 0.033(3) 0.018(2) 0.008(2) -0.003(2) -0.002(2)
C17 0.026(3) 0.036(3) 0.025(3) 0.005(2) -0.002(2) -0.005(2)
C18 0.029(3) 0.035(3) 0.023(3) 0.003(2) -0.001(2) 0.002(2)
C19 0.038(3) 0.035(3) 0.026(3) 0.007(3) -0.003(2) 0.002(3)
O4 0.087(3) 0.066(3) 0.018(2) -0.018(2) -0.007(2) 0.009(2)
O5 0.077(3) 0.046(3) 0.019(2) 0.002(2) -0.0071(19) -0.0066(18)
Hg2 0.05162(15) 0.04519(14) 0.01569(9) 0.00499(10) 0.00202(10) 0.00142(9)
S2 0.0809(12) 0.0435(10) 0.0192(7) 0.0156(8) 0.0086(7) 0.0042(6)
Si2 0.0398(10) 0.0321(9) 0.0289(8) -0.0036(7) 0.0023(7) -0.0001(6)
O6 0.049(3) 0.052(3) 0.058(3) -0.002(2) 0.013(2) -0.004(2)
C20 0.040(4) 0.054(4) 0.085(6) 0.003(3) 0.014(4) 0.018(4)
C21 0.076(7) 0.132(9) 0.102(8) -0.036(6) -0.030(5) 0.016(6)
C22 0.078(6) 0.060(5) 0.095(7) -0.003(4) 0.012(5) 0.024(4)
C23 0.065(6) 0.075(6) 0.200(12) 0.018(5) 0.050(6) 0.023(6)
O7 0.072(3) 0.039(3) 0.034(2) 0.005(2) -0.001(2) 0.0093(18)
C24 0.062(5) 0.049(4) 0.044(4) 0.002(3) -0.001(3) 0.017(3)
C25 0.086(7) 0.081(7) 0.143(10) -0.020(5) 0.012(6) 0.034(6)
C26 0.119(8) 0.098(7) 0.084(7) 0.022(6) -0.026(6) 0.026(5)
C27 0.161(10) 0.068(6) 0.090(7) 0.062(6) 0.017(6) 0.012(5)
O8 0.068(3) 0.053(3) 0.040(2) -0.013(2) -0.005(2) -0.002(2)
C28 0.077(5) 0.041(4) 0.042(4) -0.011(3) -0.019(3) -0.013(3)
C29 0.083(6) 0.080(6) 0.076(6) -0.023(5) -0.019(4) -0.014(4)
C30 0.092(6) 0.062(5) 0.052(5) -0.011(4) -0.019(4) 0.000(4)
C31 0.090(6) 0.060(5) 0.073(6) -0.009(4) -0.001(4) -0.020(4)
C32 0.048(4) 0.044(4) 0.021(3) -0.001(3) 0.005(3) -0.002(2)
C33 0.037(3) 0.061(4) 0.025(3) 0.003(3) 0.003(3) 0.000(3)
C34 0.043(4) 0.050(4) 0.027(3) 0.003(3) -0.008(3) 0.007(3)
C35 0.037(3) 0.031(3) 0.017(2) -0.007(2) 0.000(2) 0.001(2)
C36 0.033(3) 0.057(4) 0.022(3) 0.000(3) 0.000(2) 0.002(3)
C37 0.038(4) 0.064(4) 0.016(3) 0.003(3) -0.010(2) 0.000(2)
C38 0.043(4) 0.041(3) 0.020(3) -0.009(3) -0.001(2) 0.003(2)
O9 0.051(3) 0.087(3) 0.019(2) 0.013(2) -0.0025(18) 0.0066(19)
O10 0.049(3) 0.076(3) 0.0176(19) 0.004(2) 0.006(2) 0.000(2)

loop_
_atom_type_symbol
_atom_type_description
_atom_type_scat_dispersion_real
_atom_type_scat_dispersion_imag
_atom_type_scat_source
C C 0.0033 0.0016 'International Tables Vol C Tables 4.2.6.8 and 6.1.1.4'
H H 0.0000 0.0000 'International Tables Vol C Tables 4.2.6.8 and 6.1.1.4'
Hg Hg -2.3894 9.2266 'International Tables Vol C Tables 4.2.6.8 and 6.1.1.4'
Si Si 0.0817 0.0704 'International Tables Vol C Tables 4.2.6.8 and 6.1.1.4'
O O 0.0106 0.0060 'International Tables Vol C Tables 4.2.6.8 and 6.1.1.4'
S S 0.1246 0.1234 'International Tables Vol C Tables 4.2.6.8 and 6.1.1.4'

loop_
_geom_angle_atom_site_label_1
_geom_angle_atom_site_label_2
_geom_angle_atom_site_label_3
_geom_angle
_geom_angle_publ_flag
C13 Hg1 S1 175.74(15) yes
Si1 S1 Hg1 95.80(6) yes
O2 Si1 O1 107.2(2) no
O2 Si1 O3 114.0(2) no
O1 Si1 O3 108.4(2) no
O2 Si1 S1 111.86(17) no
O1 Si1 S1 110.75(16) no
O3 Si1 S1 104.62(15) no
C1 O1 Si1 133.3(3) no
O1 C1 C3 107.8(4) no
O1 C1 C2 105.1(4) no
C3 C1 C2 111.6(6) no
O1 C1 C4 110.7(4) no
C3 C1 C4 111.3(5) no
C2 C1 C4 110.2(5) no
C1 C2 H2A 109.5 no
C1 C2 H2B 109.5 no
H2A C2 H2B 109.5 no
C1 C2 H2C 109.5 no
H2A C2 H2C 109.5 no
H2B C2 H2C 109.5 no
C1 C3 H3A 109.5 no
C1 C3 H3B 109.5 no
H3A C3 H3B 109.5 no
C1 C3 H3C 109.5 no
H3A C3 H3C 109.5 no
H3B C3 H3C 109.5 no
C1 C4 H4A 109.5 no
C1 C4 H4B 109.5 no
H4A C4 H4B 109.5 no
C1 C4 H4C 109.5 no
H4A C4 H4C 109.5 no
H4B C4 H4C 109.5 no
C5 O2 Si1 135.7(3) no
O2 C5 C7 107.5(5) no
O2 C5 C6 111.3(5) no
C7 C5 C6 111.2(6) no
O2 C5 C8 104.9(5) no
C7 C5 C8 109.9(6) no
C6 C5 C8 111.7(6) no
C5 C6 H6A 109.5 no
C5 C6 H6B 109.5 no
H6A C6 H6B 109.5 no
C5 C6 H6C 109.5 no
H6A C6 H6C 109.5 no
H6B C6 H6C 109.5 no
C5 C7 H7A 109.5 no
C5 C7 H7B 109.5 no
H7A C7 H7B 109.5 no
C5 C7 H7C 109.5 no
H7A C7 H7C 109.5 no
H7B C7 H7C 109.5 no
C5 C8 H8A 109.5 no
C5 C8 H8B 109.5 no
H8A C8 H8B 109.5 no
C5 C8 H8C 109.5 no
H8A C8 H8C 109.5 no
H8B C8 H8C 109.5 no
C9 O3 Si1 132.3(4) no
O3 C9 C10 107.4(5) no
O3 C9 C12 110.6(5) no
C10 C9 C12 112.2(6) no
O3 C9 C11 104.6(5) no
C10 C9 C11 110.9(6) no
C12 C9 C11 110.8(6) no
C9 C10 H10A 109.5 no
C9 C10 H10B 109.5 no
H10A C10 H10B 109.5 no
C9 C10 H10C 109.5 no
H10A C10 H10C 109.5 no
H10B C10 H10C 109.5 no
C9 C11 H11A 109.5 no
C9 C11 H11B 109.5 no
H11A C11 H11B 109.5 no
C9 C11 H11C 109.5 no
H11A C11 H11C 109.5 no
H11B C11 H11C 109.5 no
C9 C12 H12A 109.5 no
C9 C12 H12B 109.5 no
H12A C12 H12B 109.5 no
C9 C12 H12C 109.5 no
H12A C12 H12C 109.5 no
H12B C12 H12C 109.5 no
C18 C13 C14 117.5(5) no
C18 C13 Hg1 123.9(4) no
C14 C13 Hg1 118.6(4) no
C15 C14 C13 121.8(5) no
C15 C14 H14 119.1 no
C13 C14 H14 119.1 no
C14 C15 C16 120.1(5) no
C14 C15 H15 120.0 no
C16 C15 H15 120.0 no
C17 C16 C15 118.9(5) no
C17 C16 C19 120.6(5) no
C15 C16 C19 120.5(5) no
C16 C17 C18 120.3(5) no
C16 C17 H17 119.9 no
C18 C17 H17 119.9 no
C13 C18 C17 121.5(5) no
C13 C18 H18 119.3 no
C17 C18 H18 119.3 no
O5 C19 O4 123.3(5) yes
O5 C19 C16 120.8(5) no
O4 C19 C16 115.9(5) no
C19 O4 H4D 118(5) no
C32 Hg2 S2 177.22(17) yes
Si2 S2 Hg2 96.74(7) yes
O6 Si2 O7 116.1(2) no
O6 Si2 O8 106.9(2) no
O7 Si2 O8 106.4(2) no
O6 Si2 S2 111.64(17) no
O7 Si2 S2 104.48(16) no
O8 Si2 S2 111.25(18) no
C20 O6 Si2 135.2(4) no
O6 C20 C21 112.0(6) no
O6 C20 C23 103.3(6) no
C21 C20 C23 114.2(8) no
O6 C20 C22 104.9(5) no
C21 C20 C22 110.9(7) no
C23 C20 C22 110.9(7) no
C20 C21 H21A 109.5 no
C20 C21 H21B 109.5 no
H21A C21 H21B 109.5 no
C20 C21 H21C 109.5 no
H21A C21 H21C 109.5 no
H21B C21 H21C 109.5 no
C20 C22 H22A 109.5 no
C20 C22 H22B 109.5 no
H22A C22 H22B 109.5 no
C20 C22 H22C 109.5 no
H22A C22 H22C 109.5 no
H22B C22 H22C 109.5 no
C20 C23 H23A 109.5 no
C20 C23 H23B 109.5 no
H23A C23 H23B 109.5 no
C20 C23 H23C 109.5 no
H23A C23 H23C 109.5 no
H23B C23 H23C 109.5 no
C24 O7 Si2 132.4(4) no
O7 C24 C25 107.8(5) no
O7 C24 C26 104.7(6) no
C25 C24 C26 110.9(7) no
O7 C24 C27 112.2(6) no
C25 C24 C27 110.7(7) no
C26 C24 C27 110.3(7) no
C24 C25 H25A 109.5 no
C24 C25 H25B 109.5 no
H25A C25 H25B 109.5 no
C24 C25 H25C 109.5 no
H25A C25 H25C 109.5 no
H25B C25 H25C 109.5 no
C24 C26 H26A 109.5 no
C24 C26 H26B 109.5 no
H26A C26 H26B 109.5 no
C24 C26 H26C 109.5 no
H26A C26 H26C 109.5 no
H26B C26 H26C 109.5 no
C24 C27 H27A 109.5 no
C24 C27 H27B 109.5 no
H27A C27 H27B 109.5 no
C24 C27 H27C 109.5 no
H27A C27 H27C 109.5 no
H27B C27 H27C 109.5 no
C28 O8 Si2 133.0(4) no
O8 C28 C31 109.7(6) no
O8 C28 C30 111.2(5) no
C31 C28 C30 112.0(7) no
O8 C28 C29 103.5(5) no
C31 C28 C29 111.4(6) no
C30 C28 C29 108.7(6) no
C28 C29 H29A 109.5 no
C28 C29 H29B 109.5 no
H29A C29 H29B 109.5 no
C28 C29 H29C 109.5 no
H29A C29 H29C 109.5 no
H29B C29 H29C 109.5 no
C28 C30 H30A 109.5 no
C28 C30 H30B 109.5 no
H30A C30 H30B 109.5 no
C28 C30 H30C 109.5 no
H30A C30 H30C 109.5 no
H30B C30 H30C 109.5 no
C28 C31 H31A 109.5 no
C28 C31 H31B 109.5 no
H31A C31 H31B 109.5 no
C28 C31 H31C 109.5 no
H31A C31 H31C 109.5 no
H31B C31 H31C 109.5 no
C33 C32 C37 118.3(5) no
C33 C32 Hg2 121.3(4) no
C37 C32 Hg2 120.4(4) no
C32 C33 C34 121.2(5) no
C32 C33 H33 119.4 no
C34 C33 H33 119.4 no
C35 C34 C33 120.6(5) no
C35 C34 H34 119.7 no
C33 C34 H34 119.7 no
C34 C35 C36 118.7(5) no
C34 C35 C38 118.4(5) no
C36 C35 C38 123.0(5) no
C35 C36 C37 120.1(5) no
C35 C36 H36 120.0 no
C37 C36 H36 120.0 no
C32 C37 C36 121.2(5) no
C32 C37 H37 119.4 no
C36 C37 H37 119.4 no
O9 C38 O10 123.3(5) yes
O9 C38 C35 119.0(5) no
O10 C38 C35 117.7(5) no
C38 O10 H10D 116(5) no

loop_
_geom_bond_atom_site_label_1
_geom_bond_atom_site_label_2
_geom_bond_site_symmetry_2
_geom_bond_distance
_geom_bond_publ_flag
Hg1 S1 15_565 3.2465(15) yes
Hg1 S1 12_766 3.3737(15) yes
Hg2 S2 15_665 3.2365(16) yes
Hg2 S2 12_756 3.7255(18) yes
Hg1 C13 . 2.078(5) yes
Hg1 S1 . 2.3685(13) yes
S1 Si1 . 2.119(2) yes
Si1 O2 . 1.611(4) yes
Si1 O1 . 1.614(4) yes
Si1 O3 . 1.625(4) yes
O1 C1 . 1.444(6) yes
C1 C3 . 1.517(8) no
C1 C2 . 1.520(8) no
C1 C4 . 1.528(8) no
C2 H2A . 0.9800 no
C2 H2B . 0.9800 no
C2 H2C . 0.9800 no
C3 H3A . 0.9800 no
C3 H3B . 0.9800 no
C3 H3C . 0.9800 no
C4 H4A . 0.9800 no
C4 H4B . 0.9800 no
C4 H4C . 0.9800 no
O2 C5 . 1.449(6) no
C5 C7 . 1.477(9) no
C5 C6 . 1.519(9) no
C5 C8 . 1.531(9) no
C6 H6A . 0.9800 no
C6 H6B . 0.9800 no
C6 H6C . 0.9800 no
C7 H7A . 0.9800 no
C7 H7B . 0.9800 no
C7 H7C . 0.9800 no
C8 H8A . 0.9800 no
C8 H8B . 0.9800 no
C8 H8C . 0.9800 no
O3 C9 . 1.466(6) no
C9 C10 . 1.504(9) no
C9 C12 . 1.513(9) no
C9 C11 . 1.525(8) no
C10 H10A . 0.9800 no
C10 H10B . 0.9800 no
C10 H10C . 0.9800 no
C11 H11A . 0.9800 no
C11 H11B . 0.9800 no
C11 H11C . 0.9800 no
C12 H12A . 0.9800 no
C12 H12B . 0.9800 no
C12 H12C . 0.9800 no
C13 C18 . 1.381(7) no
C13 C14 . 1.387(7) no
C14 C15 . 1.382(7) no
C14 H14 . 0.9500 no
C15 C16 . 1.385(7) no
C15 H15 . 0.9500 no
C16 C17 . 1.384(7) no
C16 C19 . 1.482(7) yes
C17 C18 . 1.388(7) no
C17 H17 . 0.9500 no
C18 H18 . 0.9500 no
C19 O5 . 1.266(6) yes
C19 O4 . 1.272(7) yes
O4 H4D . 0.81(2) no
Hg2 C32 . 2.080(5) yes
Hg2 S2 . 2.3508(14) yes
S2 Si2 . 2.122(2) yes
Si2 O6 . 1.595(4) yes
Si2 O7 . 1.617(4) yes
Si2 O8 . 1.620(4) yes
O6 C20 . 1.478(7) no
C20 C21 . 1.492(11) no
C20 C23 . 1.513(10) no
C20 C22 . 1.518(9) no
C21 H21A . 0.9800 no
C21 H21B . 0.9800 no
C21 H21C . 0.9800 no
C22 H22A . 0.9800 no
C22 H22B . 0.9800 no
C22 H22C . 0.9800 no
C23 H23A . 0.9800 no
C23 H23B . 0.9800 no
C23 H23C . 0.9800 no
O7 C24 . 1.458(7) no
C24 C25 . 1.491(10) no
C24 C26 . 1.503(10) no
C24 C27 . 1.505(10) no
C25 H25A . 0.9800 no
C25 H25B . 0.9800 no
C25 H25C . 0.9800 no
C26 H26A . 0.9800 no
C26 H26B . 0.9800 no
C26 H26C . 0.9800 no
C27 H27A . 0.9800 no
C27 H27B . 0.9800 no
C27 H27C . 0.9800 no
O8 C28 . 1.453(7) no
C28 C31 . 1.509(9) no
C28 C30 . 1.513(9) no
C28 C29 . 1.540(9) no
C29 H29A . 0.9800 no
C29 H29B . 0.9800 no
C29 H29C . 0.9800 no
C30 H30A . 0.9800 no
C30 H30B . 0.9800 no
C30 H30C . 0.9800 no
C31 H31A . 0.9800 no
C31 H31B . 0.9800 no
C31 H31C . 0.9800 no
C32 C33 . 1.375(8) no
C32 C37 . 1.389(7) no
C33 C34 . 1.393(7) no
C33 H33 . 0.9500 no
C34 C35 . 1.388(7) no
C34 H34 . 0.9500 no
C35 C36 . 1.390(7) no
C35 C38 . 1.480(7) yes
C36 C37 . 1.395(7) no
C36 H36 . 0.9500 no
C37 H37 . 0.9500 no
C38 O9 . 1.260(6) yes
C38 O10 . 1.272(7) yes
O10 H10D . 0.79(2) no

loop_
_geom_hbond_atom_site_label_D
_geom_hbond_atom_site_label_H
_geom_hbond_atom_site_label_A
_geom_hbond_site_symmetry_A
_geom_hbond_distance_DH
_geom_hbond_distance_HA
_geom_hbond_distance_DA
_geom_hbond_angle_DHA
O4 H4D O9 11_675 0.81(2) 1.81(2) 2.610(5) 171(7)
O10 H10D O5 16_755 0.79(2) 1.93(2) 2.703(5) 167(6)
